data_9000075
loop_
_publ_author_name
'Miyashiro, A.'

_publ_section_title
;
 Osumilite, a new silicate mineral, and its crystal structure
;
_journal_name_full 'American Mineralogist'
_journal_page_first 104
_journal_page_last 116
_journal_volume 41
_journal_year 1956
_chemical_formula_sum 'Al4.95 Ca0.12 Fe1.57 H K0.32 Mg1.48 Na0.35 O30 Si9'
_chemical_name_mineral Osumilite
_space_group_IT_number 192
_symmetry_space_group_name_Hall '-P 6 2c'
_symmetry_space_group_name_H-M 'P 6/m c c'
_cell_angle_alpha 90
_cell_angle_beta 90
_cell_angle_gamma 120
_cell_formula_units_Z 2
_cell_length_a 10.17
_cell_length_b 10.17
_cell_length_c 14.34
_cell_volume 1284.463
_database_code_amcsd 0000078
_exptl_crystal_density_diffrn 2.628
_cod_original_formula_sum 'K.32 Na.35 Ca.12 Mg1.48 Fe1.57 Al4.95 Si9 O30 H'
_cod_database_code 9000075

loop_
_space_group_symop_operation_xyz
x,y,z
-x,-x+y,1/2+z
x,x-y,1/2-z
-x+y,-x,-z
x-y,x,z
-y,-x,1/2+z
y,x,1/2-z
y,-x+y,-z
-y,x-y,z
x-y,-y,1/2+z
-x+y,y,1/2-z
x,y,-z
-x,-y,z
x,x-y,1/2+z
-x,-x+y,1/2-z
x-y,x,-z
-x+y,-x,z
y,x,1/2+z
-y,-x,1/2-z
-y,x-y,-z
y,-x+y,z
-x+y,y,1/2+z
x-y,-y,1/2-z
-x,-y,-z

loop_
_atom_site_label
_atom_site_fract_x
_atom_site_fract_y
_atom_site_fract_z
_atom_site_occupancy
K 0.00000 0.00000 0.25000 0.32000
Na 0.00000 0.00000 0.25000 0.35000
Ca 0.00000 0.00000 0.25000 0.12000
Mg 0.33333 0.66667 0.25000 0.74000
Fe1 0.33333 0.66667 0.25000 0.26000
Al1 0.50000 0.00000 0.25000 0.65000
Fe2 0.50000 0.00000 0.25000 0.35000
Si 0.10000 0.35000 0.11000 0.75000
Al2 0.10000 0.35000 0.11000 0.25000
O1 0.13000 0.42000 0.00000 1.00000
O2 0.21000 0.29000 0.12000 1.00000
O3 0.13000 0.47000 0.17000 1.00000
H2O 0.00000 0.00000 0.00000 1.00000

loop_
_cod_changelog_entry_id
_cod_changelog_entry_author
_cod_changelog_entry_date
_cod_changelog_entry_text
1
;cod-tools version 3.10.1
Id: cif_fix_AMCSD_atom_labels 10224 2024-08-07 11:09:31Z saulius
;
2024-08-07T19:38:01+03:00
;Changed the following '_atom_site_label' values:
the first duplicated label 'Al'  converted to 'Al1'
duplicated label 'Al' at index 8 converted to 'Al2'
;

loop_
_cod_related_entry_id
_cod_related_entry_database
_cod_related_entry_code
1 AMCSD 0000078
